data_1510890
loop_
_publ_author_name
'Chizhikov, V.I.'
'Kuz'micheva, G.M.'
'Yu, Y.M.'
'Panyutin, V.L.'
'Rybakov, V.B.'
'Ageev, A.Yu.'

_publ_section_title
;
 Growth and X-ray diffraction study of Y Ca4 O (B O3)3: Ce,Er,Yb crystals
;
_journal_name_full 'Neorganicheskie Materialy'
_journal_page_first 1235
_journal_page_last 1245
_journal_volume 37
_journal_year 2001
_chemical_formula_sum 'B3 Ca4 O10 Y0.85 Yb0.15'
_chemical_name_systematic
;
(Y0.680 Yb0.102 Ca0.218) (Ca0.891 Y0.085 Yb0.024)2 Ca2 O (B O3)3
;
_space_group_IT_number 8
_symmetry_space_group_name_Hall 'C -2y'
_symmetry_space_group_name_H-M 'C 1 m 1'
_cell_angle_alpha 90
_cell_angle_beta 101.16
_cell_angle_gamma 90
_cell_formula_units_Z 2
_cell_length_a 8.062
_cell_length_b 15.996
_cell_length_c 3.524
_cell_volume 445.861
_citation_journal_id_ASTM NMATEI
_cod_data_source_file boron_409.cif
_cod_data_source_block B3Ca4O10Y0.85Yb0.15
_cod_original_cell_volume 445.8607
_cod_database_code 1510890

loop_
_symmetry_equiv_pos_as_xyz
x,y,z
x,-y,z
x+1/2,y+1/2,z
x+1/2,-y+1/2,z

loop_
_atom_site_label
_atom_site_type_symbol
_atom_site_fract_x
_atom_site_fract_y
_atom_site_fract_z
_atom_site_occupancy
_atom_site_U_iso_or_equiv
O3 O-2 0.198 0 0.599 1 0.0
O1 O-2 0.8236 0 0.416 1 0.0
Yb1 Yb+3 0 0 0 0.102 0.0
B1 B+3 0.3716 0 0.698 1 0.0
Y1 Y+3 0 0 0 0.68 0.0
B2 B+3 0.9438 0.195 0.0756 1 0.0
Ca3 Ca+2 0.2559 0.1807 0.6469 1 0.0
O5 O-2 0.9644 0.2698 0.2701 1 0.0
O6 O-2 0.7851 0.1742 0.8789 1 0.0
O2 O-2 0.458 -0.0743 0.7465 1 0.0
Ca2 Ca+2 0.1396 0.3876 0.3248 0.891 0.0
Y2 Y+3 0.1396 0.3876 0.3248 0.085 0.0
O4 O-2 0.0786 0.142 0.0681 1 0.0
Ca1 Ca+2 0 0 0 0.218 0.0
Yb2 Yb+3 0.1396 0.3876 0.3248 0.024 0.0
